data_7155859
loop_
_publ_author_name
'Hinkle, Robert J.'
'Chen, Yuzhou'
'Nofi, Colleen P.'
'Lewis, Shane E.'

_publ_section_title
;
 Electronic effects on a one-pot aromatization cascade involving
 alkynyl-Prins cyclization, Friedel--Crafts alkylation and dehydration to
 tricyclic benzo[f]isochromenes
;
_journal_name_full 'Org. Biomol. Chem.'
_journal_paper_doi 10.1039/C7OB01412K
_journal_year 2017
_chemical_formula_moiety 'C21 H20 O'
_chemical_formula_sum 'C21 H20 O'
_chemical_formula_weight 288.37
_chemical_name_systematic '(2S*,4R*)-2-methyl-4-(p-tolyl)-1,4-dihydro-2H-benzo-[f]isochromene (cis-(+-)-2eD)'
_space_group_crystal_system orthorhombic
_space_group_IT_number 61
_space_group_name_Hall '-P 2ac 2ab'
_space_group_name_H-M_alt 'P b c a'
_symmetry_space_group_name_Hall '-P 2ac 2ab'
_symmetry_space_group_name_H-M 'P b c a'
_atom_sites_solution_hydrogens geom
_audit_creation_method SHELXL-2013
_audit_update_record
;
2017-06-08 deposited with the CCDC.
2017-09-01 downloaded from the CCDC.
;
_cell_angle_alpha 90
_cell_angle_beta 90
_cell_angle_gamma 90
_cell_formula_units_Z 8
_cell_length_a 18.1842(2)
_cell_length_b 8.95420(10)
_cell_length_c 20.2236(2)
_cell_measurement_reflns_used 9703
_cell_measurement_temperature 296(2)
_cell_measurement_theta_max 64.66
_cell_measurement_theta_min 4.37
_cell_volume 3292.91(6)
_computing_cell_refinement 'SAINTPLUS (Bruker AXS, 2004)'
_computing_data_collection 'APEX2 (Bruker AXS, 2004)'
_computing_data_reduction SAINTPLUS
_computing_molecular_graphics 'SHELXLE (Hubschle, 2011)'
_computing_publication_material 'Mercury 3.1 (CCDC, 2013)'
_computing_structure_refinement 'SHELXL-2013 (Sheldrick, 2013)'
_computing_structure_solution 'SHELXS97 (Sheldrick, 1997)'
_diffrn_ambient_temperature 296(2)
_diffrn_measured_fraction_theta_full 0.935
_diffrn_measured_fraction_theta_max 0.997
_diffrn_measurement_device_type 'Bruker SMART APEX II CCD'
_diffrn_measurement_method '\w and \y'
_diffrn_radiation_monochromator graphite
_diffrn_radiation_type CuK\a
_diffrn_radiation_wavelength 1.54178
_diffrn_reflns_av_R_equivalents 0.0350
_diffrn_reflns_av_unetI/netI 0.0197
_diffrn_reflns_Laue_measured_fraction_full 0.935
_diffrn_reflns_Laue_measured_fraction_max 0.997
_diffrn_reflns_limit_h_max 21
_diffrn_reflns_limit_h_min -21
_diffrn_reflns_limit_k_max 10
_diffrn_reflns_limit_k_min -10
_diffrn_reflns_limit_l_max 23
_diffrn_reflns_limit_l_min -20
_diffrn_reflns_number 22603
_diffrn_reflns_point_group_measured_fraction_full 0.935
_diffrn_reflns_point_group_measured_fraction_max 0.997
_diffrn_reflns_theta_full 67.679
_diffrn_reflns_theta_max 64.984
_diffrn_reflns_theta_min 4.864
_exptl_absorpt_coefficient_mu 0.536
_exptl_absorpt_correction_T_max 0.9821
_exptl_absorpt_correction_T_min 0.7998
_exptl_absorpt_correction_type numerical
_exptl_absorpt_process_details 'SADABS (Sheldrick, 2004)'
_exptl_crystal_colour colorless
_exptl_crystal_density_diffrn 1.163
_exptl_crystal_description prism
_exptl_crystal_F_000 1232
_exptl_crystal_recrystallization_method 'Re-crystallisation from solvent: CDCl3'
_exptl_crystal_size_max 0.450
_exptl_crystal_size_mid 0.170
_exptl_crystal_size_min 0.100
_refine_diff_density_max 0.144
_refine_diff_density_min -0.121
_refine_diff_density_rms 0.025
_refine_ls_extinction_coef 0.00126(18)
_refine_ls_extinction_expression Fc^*^=kFc[1+0.001xFc^2^\l^3^/sin(2\q)]^-1/4^
_refine_ls_extinction_method SHELXL
_refine_ls_goodness_of_fit_ref 1.026
_refine_ls_hydrogen_treatment constr
_refine_ls_matrix_type full
_refine_ls_number_parameters 201
_refine_ls_number_reflns 2790
_refine_ls_number_restraints 0
_refine_ls_restrained_S_all 1.026
_refine_ls_R_factor_all 0.0488
_refine_ls_R_factor_gt 0.0406
_refine_ls_shift/su_max 0.000
_refine_ls_shift/su_mean 0.000
_refine_ls_structure_factor_coef Fsqd
_refine_ls_weighting_details
;
 w=1/[\s^2^(Fo^2^)+(0.0670P)^2^+0.4796P]
 where P=(Fo^2^+2Fc^2^)/3
;
_refine_ls_weighting_scheme calc
_refine_ls_wR_factor_gt 0.1157
_refine_ls_wR_factor_ref 0.1246
_reflns_Friedel_coverage 0.000
_reflns_number_gt 2308
_reflns_number_total 2790
_reflns_threshold_expression 'I > 2\s(I)'
_cod_data_source_file c7ob01412k2.cif
_cod_data_source_block Pbca
_cod_database_code 7155859
_shelx_space_group_comment
;
The symmetry employed for this shelxl refinement is uniquely defined
by the following loop, which should always be used as a source of
symmetry information in preference to the above space-group names.
They are only intended as comments.
;
_shelx_estimated_absorpt_t_min 0.795
_shelx_estimated_absorpt_t_max 0.948
_shelxl_version_number 2013-2

loop_
_space_group_symop_operation_xyz
'x, y, z'
'-x+1/2, -y, z+1/2'
'-x, y+1/2, -z+1/2'
'x+1/2, -y+1/2, -z'
'-x, -y, -z'
'x-1/2, y, -z-1/2'
'x, -y-1/2, z-1/2'
'-x-1/2, y-1/2, z'

loop_
_atom_site_label
_atom_site_type_symbol
_atom_site_fract_x
_atom_site_fract_y
_atom_site_fract_z
_atom_site_U_iso_or_equiv
_atom_site_adp_type
_atom_site_occupancy
_atom_site_site_symmetry_order
_atom_site_calc_flag
_atom_site_refinement_flags_posn
_atom_site_refinement_flags_adp
O1 O 0.20673(5) 0.15323(11) 0.42103(5) 0.0655(3) Uani 1 1 d . .
C1 C 0.19144(8) 0.08055(17) 0.53508(8) 0.0659(4) Uani 1 1 d . .
H1A H 0.1716 0.1179 0.5764 0.079 Uiso 1 1 calc R U
H1B H 0.1739 -0.0209 0.5293 0.079 Uiso 1 1 calc R U
C2 C 0.16287(8) 0.17527(18) 0.47921(8) 0.0687(4) Uani 1 1 d . .
H2 H 0.1657 0.2806 0.4922 0.082 Uiso 1 1 calc R U
C3 C 0.27960(8) 0.21016(15) 0.42974(7) 0.0579(4) Uani 1 1 d . .
H3 H 0.2764 0.3186 0.4358 0.069 Uiso 1 1 calc R U
C4 C 0.31549(7) 0.14352(14) 0.49056(6) 0.0518(3) Uani 1 1 d . .
C5 C 0.39293(8) 0.14700(16) 0.49609(7) 0.0605(4) Uani 1 1 d . .
H5 H 0.4205 0.1960 0.4640 0.073 Uiso 1 1 calc R U
C6 C 0.42772(8) 0.08019(18) 0.54737(7) 0.0656(4) Uani 1 1 d . .
H6 H 0.4787 0.0839 0.5500 0.079 Uiso 1 1 calc R U
C7 C 0.38769(8) 0.00524(15) 0.59671(7) 0.0602(4) Uani 1 1 d . .
C8 C 0.42312(11) -0.0713(2) 0.64884(9) 0.0811(5) Uani 1 1 d . .
H8 H 0.4742 -0.0734 0.6505 0.097 Uiso 1 1 calc R U
C9 C 0.38398(14) -0.1414(2) 0.69628(11) 0.0998(7) Uani 1 1 d . .
H9 H 0.4082 -0.1910 0.7303 0.120 Uiso 1 1 calc R U
C10 C 0.30754(14) -0.1396(2) 0.69442(10) 0.0996(6) Uani 1 1 d . .
H10 H 0.2810 -0.1876 0.7275 0.120 Uiso 1 1 calc R U
C11 C 0.27103(10) -0.0682(2) 0.64459(8) 0.0806(5) Uani 1 1 d . .
H11 H 0.2199 -0.0688 0.6440 0.097 Uiso 1 1 calc R U
C12 C 0.30986(8) 0.00664(15) 0.59378(7) 0.0582(4) Uani 1 1 d . .
C13 C 0.27409(7) 0.07872(14) 0.53937(7) 0.0531(4) Uani 1 1 d . .
C14 C 0.08454(10) 0.1389(3) 0.46077(12) 0.1041(7) Uani 1 1 d . .
H14A H 0.0692 0.2022 0.4251 0.156 Uiso 1 1 calc R U
H14B H 0.0532 0.1549 0.4983 0.156 Uiso 1 1 calc R U
H14C H 0.0814 0.0363 0.4472 0.156 Uiso 1 1 calc R U
C15 C 0.32150(8) 0.17968(15) 0.36676(7) 0.0577(4) Uani 1 1 d . .
C16 C 0.33804(9) 0.03610(17) 0.34802(8) 0.0706(4) Uani 1 1 d . .
H16 H 0.3231 -0.0434 0.3744 0.085 Uiso 1 1 calc R U
C17 C 0.37655(10) 0.0084(2) 0.29066(8) 0.0815(5) Uani 1 1 d . .
H17 H 0.3866 -0.0899 0.2789 0.098 Uiso 1 1 calc R U
C18 C 0.40055(9) 0.1221(2) 0.25030(8) 0.0770(5) Uani 1 1 d . .
C19 C 0.38382(11) 0.2647(2) 0.26963(9) 0.0915(6) Uani 1 1 d . .
H19 H 0.3993 0.3441 0.2435 0.110 Uiso 1 1 calc R U
C20 C 0.34480(10) 0.29448(19) 0.32670(9) 0.0792(5) Uani 1 1 d . .
H20 H 0.3342 0.3928 0.3381 0.095 Uiso 1 1 calc R U
C21 C 0.44352(11) 0.0913(3) 0.18778(9) 0.1123(8) Uani 1 1 d . .
H21A H 0.4428 -0.0139 0.1786 0.168 Uiso 1 1 calc R U
H21B H 0.4934 0.1237 0.1935 0.168 Uiso 1 1 calc R U
H21C H 0.4216 0.1444 0.1516 0.168 Uiso 1 1 calc R U

loop_
_atom_site_aniso_label
_atom_site_aniso_U_11
_atom_site_aniso_U_22
_atom_site_aniso_U_33
_atom_site_aniso_U_23
_atom_site_aniso_U_13
_atom_site_aniso_U_12
O1 0.0548(6) 0.0677(6) 0.0741(7) -0.0091(5) -0.0083(5) 0.0073(5)
C1 0.0525(8) 0.0648(9) 0.0803(10) -0.0064(8) 0.0114(7) 0.0038(6)
C2 0.0538(8) 0.0655(9) 0.0867(11) -0.0133(8) 0.0010(7) 0.0150(7)
C3 0.0624(8) 0.0462(7) 0.0651(8) -0.0041(6) -0.0051(6) 0.0010(6)
C4 0.0519(7) 0.0464(7) 0.0571(8) -0.0089(6) 0.0015(6) -0.0011(5)
C5 0.0531(8) 0.0697(9) 0.0587(8) -0.0051(7) 0.0034(6) -0.0091(6)
C6 0.0488(7) 0.0801(10) 0.0680(9) -0.0118(8) -0.0024(7) -0.0034(7)
C7 0.0636(9) 0.0564(8) 0.0606(8) -0.0096(7) -0.0068(6) 0.0030(6)
C8 0.0847(11) 0.0736(11) 0.0851(11) -0.0010(9) -0.0236(9) 0.0029(9)
C9 0.1247(18) 0.0816(13) 0.0931(14) 0.0225(11) -0.0298(12) -0.0086(12)
C10 0.1248(18) 0.0903(14) 0.0837(13) 0.0277(10) -0.0012(12) -0.0163(12)
C11 0.0834(11) 0.0806(11) 0.0778(11) 0.0114(9) 0.0108(8) -0.0057(9)
C12 0.0639(9) 0.0517(8) 0.0592(8) -0.0046(6) 0.0049(6) 0.0018(6)
C13 0.0496(7) 0.0479(7) 0.0617(8) -0.0077(6) 0.0060(6) 0.0031(5)
C14 0.0543(9) 0.1284(17) 0.1296(17) -0.0115(14) -0.0068(10) 0.0199(10)
C15 0.0639(8) 0.0527(8) 0.0564(8) 0.0004(6) -0.0065(6) -0.0036(6)
C16 0.0864(11) 0.0565(8) 0.0688(9) -0.0042(7) 0.0127(8) -0.0108(8)
C17 0.0915(12) 0.0754(11) 0.0775(11) -0.0195(9) 0.0113(9) -0.0079(9)
C18 0.0676(10) 0.1069(14) 0.0566(9) -0.0009(9) -0.0035(7) -0.0092(9)
C19 0.1042(14) 0.0936(14) 0.0767(11) 0.0269(10) 0.0097(10) -0.0111(11)
C20 0.0996(12) 0.0608(9) 0.0771(11) 0.0110(8) 0.0009(9) -0.0022(8)
C21 0.0909(13) 0.176(2) 0.0698(11) -0.0086(13) 0.0121(10) -0.0102(14)

loop_
_atom_type_symbol
_atom_type_description
_atom_type_scat_dispersion_real
_atom_type_scat_dispersion_imag
_atom_type_scat_source
C C 0.0181 0.0091 'International Tables Vol C Tables 4.2.6.8 and 6.1.1.4'
H H 0.0000 0.0000 'International Tables Vol C Tables 4.2.6.8 and 6.1.1.4'
O O 0.0492 0.0322 'International Tables Vol C Tables 4.2.6.8 and 6.1.1.4'

loop_
_geom_angle_atom_site_label_1
_geom_angle_atom_site_label_2
_geom_angle_atom_site_label_3
_geom_angle
C3 O1 C2 111.40(11)
C13 C1 C2 113.20(12)
C13 C1 H1A 108.9
C2 C1 H1A 108.9
C13 C1 H1B 108.9
C2 C1 H1B 108.9
H1A C1 H1B 107.8
O1 C2 C1 110.25(11)
O1 C2 C14 107.00(14)
C1 C2 C14 112.94(15)
O1 C2 H2 108.9
C1 C2 H2 108.9
C14 C2 H2 108.9
O1 C3 C15 107.42(11)
O1 C3 C4 111.01(11)
C15 C3 C4 113.37(11)
O1 C3 H3 108.3
C15 C3 H3 108.3
C4 C3 H3 108.3
C13 C4 C5 119.99(13)
C13 C4 C3 121.00(12)
C5 C4 C3 119.00(12)
C6 C5 C4 121.09(13)
C6 C5 H5 119.5
C4 C5 H5 119.5
C5 C6 C7 120.84(13)
C5 C6 H6 119.6
C7 C6 H6 119.6
C6 C7 C8 121.68(15)
C6 C7 C12 118.91(13)
C8 C7 C12 119.41(14)
C9 C8 C7 121.04(18)
C9 C8 H8 119.5
C7 C8 H8 119.5
C8 C9 C10 120.18(18)
C8 C9 H9 119.9
C10 C9 H9 119.9
C11 C10 C9 120.75(18)
C11 C10 H10 119.6
C9 C10 H10 119.6
C10 C11 C12 120.98(17)
C10 C11 H11 119.5
C12 C11 H11 119.5
C11 C12 C7 117.64(14)
C11 C12 C13 123.00(14)
C7 C12 C13 119.34(12)
C4 C13 C12 119.66(12)
C4 C13 C1 120.15(13)
C12 C13 C1 120.18(12)
C2 C14 H14A 109.5
C2 C14 H14B 109.5
H14A C14 H14B 109.5
C2 C14 H14C 109.5
H14A C14 H14C 109.5
H14B C14 H14C 109.5
C16 C15 C20 118.01(14)
C16 C15 C3 120.83(13)
C20 C15 C3 121.15(13)
C15 C16 C17 120.82(15)
C15 C16 H16 119.6
C17 C16 H16 119.6
C16 C17 C18 121.80(16)
C16 C17 H17 119.1
C18 C17 H17 119.1
C19 C18 C17 116.76(16)
C19 C18 C21 121.61(19)
C17 C18 C21 121.63(19)
C18 C19 C20 122.21(17)
C18 C19 H19 118.9
C20 C19 H19 118.9
C15 C20 C19 120.40(16)
C15 C20 H20 119.8
C19 C20 H20 119.8
C18 C21 H21A 109.5
C18 C21 H21B 109.5
H21A C21 H21B 109.5
C18 C21 H21C 109.5
H21A C21 H21C 109.5
H21B C21 H21C 109.5

loop_
_geom_bond_atom_site_label_1
_geom_bond_atom_site_label_2
_geom_bond_distance
O1 C3 1.4307(16)
O1 C2 1.4350(18)
C1 C13 1.5057(19)
C1 C2 1.505(2)
C1 H1A 0.9700
C1 H1B 0.9700
C2 C14 1.508(2)
C2 H2 0.9800
C3 C15 1.5091(19)
C3 C4 1.5149(19)
C3 H3 0.9800
C4 C13 1.3703(18)
C4 C5 1.4130(19)
C5 C6 1.354(2)
C5 H5 0.9300
C6 C7 1.406(2)
C6 H6 0.9300
C7 C8 1.413(2)
C7 C12 1.416(2)
C8 C9 1.349(3)
C8 H8 0.9300
C9 C10 1.391(3)
C9 H9 0.9300
C10 C11 1.365(2)
C10 H10 0.9300
C11 C12 1.416(2)
C11 H11 0.9300
C12 C13 1.4319(19)
C14 H14A 0.9600
C14 H14B 0.9600
C14 H14C 0.9600
C15 C16 1.374(2)
C15 C20 1.376(2)
C16 C17 1.378(2)
C16 H16 0.9300
C17 C18 1.377(2)
C17 H17 0.9300
C18 C19 1.369(3)
C18 C21 1.512(2)
C19 C20 1.381(3)
C19 H19 0.9300
C20 H20 0.9300
C21 H21A 0.9600
C21 H21B 0.9600
C21 H21C 0.9600

loop_
_geom_torsion_atom_site_label_1
_geom_torsion_atom_site_label_2
_geom_torsion_atom_site_label_3
_geom_torsion_atom_site_label_4
_geom_torsion
C3 O1 C2 C1 -67.27(15)
C3 O1 C2 C14 169.55(13)
C13 C1 C2 O1 41.55(17)
C13 C1 C2 C14 161.19(14)
C2 O1 C3 C15 179.10(11)
C2 O1 C3 C4 54.64(14)
O1 C3 C4 C13 -19.18(17)
C15 C3 C4 C13 -140.20(12)
O1 C3 C4 C5 159.93(11)
C15 C3 C4 C5 38.91(17)
C13 C4 C5 C6 3.5(2)
C3 C4 C5 C6 -175.60(12)
C4 C5 C6 C7 0.0(2)
C5 C6 C7 C8 176.87(14)
C5 C6 C7 C12 -3.0(2)
C6 C7 C8 C9 179.25(16)
C12 C7 C8 C9 -0.9(2)
C7 C8 C9 C10 0.2(3)
C8 C9 C10 C11 0.5(3)
C9 C10 C11 C12 -0.4(3)
C10 C11 C12 C7 -0.2(2)
C10 C11 C12 C13 177.86(16)
C6 C7 C12 C11 -179.24(14)
C8 C7 C12 C11 0.9(2)
C6 C7 C12 C13 2.59(19)
C8 C7 C12 C13 -177.30(13)
C5 C4 C13 C12 -3.86(18)
C3 C4 C13 C12 175.24(11)
C5 C4 C13 C1 177.40(12)
C3 C4 C13 C1 -3.50(18)
C11 C12 C13 C4 -177.23(13)
C7 C12 C13 C4 0.84(19)
C11 C12 C13 C1 1.5(2)
C7 C12 C13 C1 179.58(12)
C2 C1 C13 C4 -7.74(19)
C2 C1 C13 C12 173.53(12)
O1 C3 C15 C16 -67.16(17)
C4 C3 C15 C16 55.86(18)
O1 C3 C15 C20 113.39(15)
C4 C3 C15 C20 -123.59(15)
C20 C15 C16 C17 -0.3(2)
C3 C15 C16 C17 -179.74(15)
C15 C16 C17 C18 0.6(3)
C16 C17 C18 C19 -0.5(3)
C16 C17 C18 C21 179.31(17)
C17 C18 C19 C20 0.0(3)
C21 C18 C19 C20 -179.81(17)
C16 C15 C20 C19 -0.2(3)
C3 C15 C20 C19 179.24(15)
C18 C19 C20 C15 0.4(3)
